data_7046804
loop_
_publ_author_name
'Land, Michael A.'
'Huo, Bright'
'Robertson, Katherine N.'
'Ylijoki, Kai E. O.'
'Lee, Peter T. K.'
'Areephong, Jetsuda'
'Vidovi\'c, Dragoslav'
'Clyburne, Jason A. C.'

_publ_section_title
;
 Coordination, reactivity, and structural properties of electron-rich
 ethoxy- and dimethylamino-substituted 1,3-diketiminate ligands and their
 complexes.
;
_journal_issue 30
_journal_name_full 'Dalton transactions (Cambridge, England : 2003)'
_journal_page_first 10195
_journal_page_last 10205
_journal_paper_doi 10.1039/c8dt01875h
_journal_volume 47
_journal_year 2018
_chemical_formula_moiety 'C21 H28 N4'
_chemical_formula_sum 'C21 H28 N4'
_chemical_formula_weight 336.47
_space_group_crystal_system monoclinic
_space_group_IT_number 14
_space_group_name_Hall '-P 2ybc'
_space_group_name_H-M_alt 'P 1 21/c 1'
_symmetry_space_group_name_Hall '-P 2ybc'
_symmetry_space_group_name_H-M 'P 1 21/c 1'
_atom_sites_solution_hydrogens geom
_audit_creation_method SHELXL-2018/1
_audit_update_record
;
2018-05-02 deposited with the CCDC.
2018-06-22 downloaded from the CCDC.
;
_cell_angle_alpha 90
_cell_angle_beta 93.621(2)
_cell_angle_gamma 90
_cell_formula_units_Z 8
_cell_length_a 23.757(4)
_cell_length_b 7.5454(11)
_cell_length_c 21.366(3)
_cell_measurement_reflns_used 9877
_cell_measurement_temperature 125(2)
_cell_measurement_theta_max 28.74
_cell_measurement_theta_min 2.58
_cell_volume 3822.3(10)
_computing_cell_refinement 'Bruker SAINT'
_computing_data_collection 'Bruker APEX2'
_computing_data_reduction 'Bruker SAINT'
_computing_structure_refinement 'SHELXL-2018/1 (Sheldrick, 2018)'
_computing_structure_solution 'SHELXT-2014 (Sheldrick, 2014)'
_diffrn_ambient_temperature 125(2)
_diffrn_measured_fraction_theta_full 0.999
_diffrn_measured_fraction_theta_max 0.944
_diffrn_measurement_device_type 'Bruker APEX-II CCD'
_diffrn_measurement_method '\f and \w scans'
_diffrn_radiation_monochromator graphite
_diffrn_radiation_source 'sealed tube'
_diffrn_radiation_type MoK\a
_diffrn_radiation_wavelength 0.71073
_diffrn_reflns_av_R_equivalents 0.0440
_diffrn_reflns_av_unetI/netI 0.0397
_diffrn_reflns_Laue_measured_fraction_full 0.999
_diffrn_reflns_Laue_measured_fraction_max 0.944
_diffrn_reflns_limit_h_max 32
_diffrn_reflns_limit_h_min -31
_diffrn_reflns_limit_k_max 10
_diffrn_reflns_limit_k_min -9
_diffrn_reflns_limit_l_max 28
_diffrn_reflns_limit_l_min -28
_diffrn_reflns_number 44914
_diffrn_reflns_point_group_measured_fraction_full 0.999
_diffrn_reflns_point_group_measured_fraction_max 0.944
_diffrn_reflns_theta_full 25.242
_diffrn_reflns_theta_max 28.925
_diffrn_reflns_theta_min 2.143
_exptl_absorpt_coefficient_mu 0.071
_exptl_absorpt_correction_T_max 0.7458
_exptl_absorpt_correction_T_min 0.7000
_exptl_absorpt_correction_type multi-scan
_exptl_absorpt_process_details 'SADABS; Bruker 2009'
_exptl_crystal_colour colourless
_exptl_crystal_density_diffrn 1.169
_exptl_crystal_description 'thin rectangular plate'
_exptl_crystal_F_000 1456
_exptl_crystal_size_max 0.300
_exptl_crystal_size_mid 0.200
_exptl_crystal_size_min 0.080
_refine_diff_density_max 0.296
_refine_diff_density_min -0.219
_refine_diff_density_rms 0.042
_refine_ls_extinction_method none
_refine_ls_goodness_of_fit_ref 1.022
_refine_ls_hydrogen_treatment constr
_refine_ls_matrix_type full
_refine_ls_number_parameters 460
_refine_ls_number_reflns 9521
_refine_ls_number_restraints 0
_refine_ls_restrained_S_all 1.022
_refine_ls_R_factor_all 0.0748
_refine_ls_R_factor_gt 0.0460
_refine_ls_shift/su_max 0.000
_refine_ls_shift/su_mean 0.000
_refine_ls_structure_factor_coef Fsqd
_refine_ls_weighting_details 'w=1/[\s^2^(Fo^2^)+(0.0482P)^2^+1.2084P] where P=(Fo^2^+2Fc^2^)/3'
_refine_ls_weighting_scheme calc
_refine_ls_wR_factor_gt 0.1043
_refine_ls_wR_factor_ref 0.1182
_reflns_Friedel_coverage 0.000
_reflns_number_gt 6732
_reflns_number_total 9521
_reflns_threshold_expression 'I > 2\s(I)'
_cod_data_source_file c8dt01875h2.cif
_cod_data_source_block ML020
_cod_depositor_comments 'Adding full bibliography for 7046802--7046809.cif.'
_cod_original_cell_volume 3822.4(10)
_cod_database_code 7046804
_shelx_shelxl_version_number 2018/1
_shelx_space_group_comment
;
The symmetry employed for this shelxl refinement is uniquely defined
by the following loop, which should always be used as a source of
symmetry information in preference to the above space-group names.
They are only intended as comments.
;
_shelx_estimated_absorpt_t_min 0.979
_shelx_estimated_absorpt_t_max 0.994

loop_
_space_group_symop_operation_xyz
'x, y, z'
'-x, y+1/2, -z+1/2'
'-x, -y, -z'
'x, -y-1/2, z-1/2'

loop_
_atom_site_label
_atom_site_type_symbol
_atom_site_fract_x
_atom_site_fract_y
_atom_site_fract_z
_atom_site_U_iso_or_equiv
_atom_site_adp_type
_atom_site_occupancy
_atom_site_site_symmetry_order
_atom_site_calc_flag
_atom_site_refinement_flags_posn
_atom_site_refinement_flags_adp
_atom_site_refinement_flags_occupancy
N1 N 0.28757(5) 1.00027(16) 0.62761(5) 0.0245(3) Uani 1 1 d . . .
N2 N 0.11061(5) 0.69950(16) 0.63275(5) 0.0248(3) Uani 1 1 d . . .
N3 N 0.19778(5) 1.10687(16) 0.61311(6) 0.0266(3) Uani 1 1 d . . .
N4 N 0.17331(5) 0.69394(17) 0.55681(5) 0.0270(3) Uani 1 1 d . . .
N5 N 0.36883(5) 0.54103(16) 0.44330(5) 0.0247(3) Uani 1 1 d . . .
N6 N 0.22691(5) 0.20386(16) 0.32199(5) 0.0232(3) Uani 1 1 d . . .
N7 N 0.29985(5) 0.65133(16) 0.37529(6) 0.0264(3) Uani 1 1 d . . .
N8 N 0.31847(5) 0.24387(16) 0.30000(6) 0.0248(3) Uani 1 1 d . . .
C1 C 0.23476(6) 0.97638(18) 0.63449(6) 0.0214(3) Uani 1 1 d . . .
C2 C 0.20859(6) 0.80911(18) 0.66018(6) 0.0211(3) Uani 1 1 d . . .
H2A H 0.193522 0.837098 0.701193 0.025 Uiso 1 1 calc R U .
H2B H 0.238548 0.718942 0.667532 0.025 Uiso 1 1 calc R U .
C3 C 0.16132(6) 0.72989(18) 0.61740(6) 0.0206(3) Uani 1 1 d . . .
C4 C 0.32968(6) 0.87708(18) 0.64736(7) 0.0227(3) Uani 1 1 d . . .
C5 C 0.34473(6) 0.8492(2) 0.71087(7) 0.0262(3) Uani 1 1 d . . .
H5 H 0.323496 0.903482 0.741851 0.031 Uiso 1 1 calc R U .
C6 C 0.39062(6) 0.7425(2) 0.72895(7) 0.0280(3) Uani 1 1 d . . .
H6 H 0.400529 0.726688 0.772365 0.034 Uiso 1 1 calc R U .
C7 C 0.42244(6) 0.6583(2) 0.68524(7) 0.0263(3) Uani 1 1 d . . .
C8 C 0.40728(6) 0.6879(2) 0.62204(7) 0.0259(3) Uani 1 1 d . . .
H8 H 0.428249 0.632129 0.591148 0.031 Uiso 1 1 calc R U .
C9 C 0.36246(6) 0.79647(19) 0.60313(7) 0.0253(3) Uani 1 1 d . . .
H9 H 0.353820 0.816577 0.559692 0.030 Uiso 1 1 calc R U .
C10 C 0.47168(7) 0.5403(2) 0.70467(8) 0.0369(4) Uani 1 1 d . . .
H10A H 0.488399 0.493971 0.667220 0.055 Uiso 0.5 1 calc R U P
H10B H 0.500018 0.608751 0.729685 0.055 Uiso 0.5 1 calc R U P
H10C H 0.458625 0.441430 0.729736 0.055 Uiso 0.5 1 calc R U P
H10D H 0.476295 0.535464 0.750541 0.055 Uiso 0.5 1 calc R U P
H10E H 0.464677 0.420684 0.688075 0.055 Uiso 0.5 1 calc R U P
H10F H 0.506069 0.588005 0.688025 0.055 Uiso 0.5 1 calc R U P
C11 C 0.09291(6) 0.72418(19) 0.69406(6) 0.0224(3) Uani 1 1 d . . .
C12 C 0.04528(6) 0.8296(2) 0.70179(7) 0.0258(3) Uani 1 1 d . . .
H12 H 0.028300 0.891271 0.666726 0.031 Uiso 1 1 calc R U .
C13 C 0.02251(6) 0.8454(2) 0.75964(7) 0.0262(3) Uani 1 1 d . . .
H13 H -0.009551 0.918851 0.763644 0.031 Uiso 1 1 calc R U .
C14 C 0.04581(6) 0.75562(19) 0.81207(7) 0.0237(3) Uani 1 1 d . . .
C15 C 0.09323(6) 0.65130(19) 0.80454(7) 0.0250(3) Uani 1 1 d . . .
H15 H 0.110055 0.589896 0.839746 0.030 Uiso 1 1 calc R U .
C16 C 0.11660(6) 0.63469(19) 0.74672(7) 0.0239(3) Uani 1 1 d . . .
H16 H 0.148881 0.562073 0.742969 0.029 Uiso 1 1 calc R U .
C17 C 0.01953(7) 0.7666(2) 0.87448(7) 0.0315(3) Uani 1 1 d . . .
H17A H 0.013496 0.646762 0.890397 0.047 Uiso 1 1 calc R U .
H17B H -0.016729 0.828519 0.869165 0.047 Uiso 1 1 calc R U .
H17C H 0.044749 0.831764 0.904381 0.047 Uiso 1 1 calc R U .
C18 C 0.22176(7) 1.2605(2) 0.58301(8) 0.0319(3) Uani 1 1 d . . .
H18A H 0.241671 1.334830 0.614849 0.048 Uiso 1 1 calc R U .
H18B H 0.191444 1.329281 0.561325 0.048 Uiso 1 1 calc R U .
H18C H 0.248274 1.220639 0.552622 0.048 Uiso 1 1 calc R U .
C19 C 0.14554(7) 1.1425(2) 0.64245(8) 0.0343(4) Uani 1 1 d . . .
H19A H 0.131842 1.033144 0.660986 0.051 Uiso 1 1 calc R U .
H19B H 0.117253 1.186559 0.610843 0.051 Uiso 1 1 calc R U .
H19C H 0.152214 1.232016 0.675324 0.051 Uiso 1 1 calc R U .
C20 C 0.22905(6) 0.6987(2) 0.53348(7) 0.0266(3) Uani 1 1 d . . .
H20A H 0.234915 0.813247 0.513243 0.040 Uiso 1 1 calc R U .
H20B H 0.232711 0.603230 0.502920 0.040 Uiso 1 1 calc R U .
H20C H 0.257341 0.683011 0.568440 0.040 Uiso 1 1 calc R U .
C21 C 0.12751(7) 0.6412(2) 0.51197(7) 0.0351(4) Uani 1 1 d . . .
H21A H 0.142514 0.620107 0.470941 0.053 Uiso 0.5 1 calc R U P
H21B H 0.110051 0.532256 0.526538 0.053 Uiso 0.5 1 calc R U P
H21C H 0.099196 0.735669 0.508320 0.053 Uiso 0.5 1 calc R U P
H21D H 0.091993 0.638582 0.532925 0.053 Uiso 0.5 1 calc R U P
H21E H 0.124456 0.726432 0.477328 0.053 Uiso 0.5 1 calc R U P
H21F H 0.135312 0.523019 0.495546 0.053 Uiso 0.5 1 calc R U P
C22 C 0.32279(6) 0.51258(18) 0.40976(6) 0.0213(3) Uani 1 1 d . . .
C23 C 0.29221(6) 0.33536(18) 0.40550(6) 0.0209(3) Uani 1 1 d . . .
H23A H 0.256934 0.347888 0.427420 0.025 Uiso 1 1 calc R U .
H23B H 0.315971 0.247522 0.429288 0.025 Uiso 1 1 calc R U .
C24 C 0.27676(6) 0.25722(18) 0.34088(6) 0.0204(3) Uani 1 1 d . . .
C25 C 0.39608(6) 0.40877(19) 0.48099(7) 0.0235(3) Uani 1 1 d . . .
C26 C 0.37256(6) 0.3392(2) 0.53385(7) 0.0272(3) Uani 1 1 d . . .
H26 H 0.334678 0.367289 0.541747 0.033 Uiso 1 1 calc R U .
C27 C 0.40363(7) 0.2295(2) 0.57508(7) 0.0295(3) Uani 1 1 d . . .
H27 H 0.386606 0.183781 0.610750 0.035 Uiso 1 1 calc R U .
C28 C 0.45916(7) 0.1852(2) 0.56528(7) 0.0296(3) Uani 1 1 d . . .
C29 C 0.48201(7) 0.2505(2) 0.51158(8) 0.0325(4) Uani 1 1 d . . .
H29 H 0.519473 0.219047 0.503025 0.039 Uiso 1 1 calc R U .
C30 C 0.45128(6) 0.3606(2) 0.47028(7) 0.0292(3) Uani 1 1 d . . .
H30 H 0.468104 0.403966 0.434115 0.035 Uiso 1 1 calc R U .
C31 C 0.49449(7) 0.0775(2) 0.61261(8) 0.0405(4) Uani 1 1 d . . .
H31A H 0.516975 -0.008711 0.590648 0.061 Uiso 1 1 calc R U .
H31B H 0.469747 0.014809 0.640194 0.061 Uiso 1 1 calc R U .
H31C H 0.519680 0.156506 0.637707 0.061 Uiso 1 1 calc R U .
C32 C 0.18091(6) 0.21210(18) 0.36057(6) 0.0214(3) Uani 1 1 d . . .
C33 C 0.13204(6) 0.30130(19) 0.33872(7) 0.0243(3) Uani 1 1 d . . .
H33 H 0.131216 0.361062 0.299538 0.029 Uiso 1 1 calc R U .
C34 C 0.08471(6) 0.30375(19) 0.37347(7) 0.0264(3) Uani 1 1 d . . .
H34 H 0.052017 0.365677 0.357658 0.032 Uiso 1 1 calc R U .
C35 C 0.08400(6) 0.2175(2) 0.43103(7) 0.0264(3) Uani 1 1 d . . .
C36 C 0.13230(6) 0.1256(2) 0.45230(7) 0.0265(3) Uani 1 1 d . . .
H36 H 0.132730 0.064052 0.491116 0.032 Uiso 1 1 calc R U .
C37 C 0.17994(6) 0.12233(19) 0.41766(6) 0.0239(3) Uani 1 1 d . . .
H37 H 0.212296 0.058070 0.433070 0.029 Uiso 1 1 calc R U .
C38 C 0.03250(7) 0.2265(2) 0.46888(8) 0.0380(4) Uani 1 1 d . . .
H38A H 0.032889 0.126777 0.498276 0.057 Uiso 1 1 calc R U .
H38B H -0.001573 0.220459 0.440602 0.057 Uiso 1 1 calc R U .
H38C H 0.032749 0.338199 0.492314 0.057 Uiso 1 1 calc R U .
C39 C 0.32660(7) 0.8240(2) 0.38399(8) 0.0318(3) Uani 1 1 d . . .
H39A H 0.317534 0.873188 0.424601 0.048 Uiso 1 1 calc R U .
H39B H 0.312683 0.904027 0.350353 0.048 Uiso 1 1 calc R U .
H39C H 0.367565 0.811022 0.382884 0.048 Uiso 1 1 calc R U .
C40 C 0.24110(6) 0.6556(2) 0.35101(7) 0.0301(3) Uani 1 1 d . . .
H40A H 0.233782 0.766266 0.327905 0.045 Uiso 0.5 1 calc R U P
H40B H 0.233634 0.554657 0.322838 0.045 Uiso 0.5 1 calc R U P
H40C H 0.216401 0.648735 0.385974 0.045 Uiso 0.5 1 calc R U P
H40D H 0.222096 0.546839 0.363239 0.045 Uiso 0.5 1 calc R U P
H40E H 0.222244 0.758448 0.368306 0.045 Uiso 0.5 1 calc R U P
H40F H 0.239477 0.664370 0.305171 0.045 Uiso 0.5 1 calc R U P
C41 C 0.30434(7) 0.1705(2) 0.23799(7) 0.0302(3) Uani 1 1 d . . .
H41A H 0.301906 0.041141 0.240841 0.045 Uiso 1 1 calc R U .
H41B H 0.333628 0.202875 0.209771 0.045 Uiso 1 1 calc R U .
H41C H 0.267957 0.218134 0.221605 0.045 Uiso 1 1 calc R U .
C42 C 0.37820(6) 0.2577(2) 0.31793(8) 0.0316(3) Uani 1 1 d . . .
H42A H 0.383378 0.283858 0.362850 0.047 Uiso 1 1 calc R U .
H42B H 0.394765 0.353118 0.293993 0.047 Uiso 1 1 calc R U .
H42C H 0.396839 0.145380 0.309065 0.047 Uiso 1 1 calc R U .

loop_
_atom_site_aniso_label
_atom_site_aniso_U_11
_atom_site_aniso_U_22
_atom_site_aniso_U_33
_atom_site_aniso_U_23
_atom_site_aniso_U_13
_atom_site_aniso_U_12
N1 0.0239(6) 0.0234(6) 0.0262(6) -0.0010(5) 0.0019(5) -0.0026(5)
N2 0.0227(6) 0.0284(7) 0.0229(6) 0.0002(5) -0.0005(5) -0.0031(5)
N3 0.0255(6) 0.0236(6) 0.0307(7) 0.0050(5) 0.0023(5) -0.0006(5)
N4 0.0223(6) 0.0371(7) 0.0215(6) -0.0075(5) -0.0006(5) 0.0002(5)
N5 0.0240(6) 0.0221(6) 0.0276(6) 0.0016(5) -0.0010(5) -0.0026(5)
N6 0.0222(6) 0.0255(6) 0.0219(6) -0.0015(5) 0.0019(5) -0.0004(5)
N7 0.0271(6) 0.0205(6) 0.0312(7) 0.0020(5) -0.0015(5) 0.0007(5)
N8 0.0229(6) 0.0270(6) 0.0249(6) -0.0024(5) 0.0044(5) -0.0004(5)
C1 0.0255(7) 0.0210(7) 0.0177(6) -0.0036(5) 0.0005(5) -0.0017(6)
C2 0.0211(7) 0.0224(7) 0.0200(7) 0.0000(5) 0.0014(5) -0.0015(5)
C3 0.0226(7) 0.0175(7) 0.0215(7) 0.0002(5) -0.0008(5) 0.0008(5)
C4 0.0205(7) 0.0197(7) 0.0280(7) -0.0010(6) 0.0017(5) -0.0061(5)
C5 0.0256(7) 0.0268(8) 0.0268(7) -0.0032(6) 0.0064(6) -0.0039(6)
C6 0.0280(8) 0.0331(8) 0.0230(7) 0.0015(6) 0.0009(6) -0.0038(6)
C7 0.0215(7) 0.0264(8) 0.0309(8) 0.0015(6) 0.0009(6) -0.0045(6)
C8 0.0223(7) 0.0271(8) 0.0288(7) -0.0054(6) 0.0055(6) -0.0050(6)
C9 0.0242(7) 0.0285(8) 0.0231(7) -0.0029(6) 0.0015(6) -0.0051(6)
C10 0.0281(8) 0.0443(10) 0.0383(9) 0.0053(8) 0.0025(7) 0.0045(7)
C11 0.0204(7) 0.0249(7) 0.0218(7) 0.0011(6) -0.0001(5) -0.0054(6)
C12 0.0231(7) 0.0299(8) 0.0239(7) 0.0054(6) -0.0032(6) -0.0003(6)
C13 0.0200(7) 0.0294(8) 0.0288(8) 0.0006(6) -0.0003(6) 0.0014(6)
C14 0.0231(7) 0.0244(7) 0.0236(7) -0.0001(6) 0.0012(5) -0.0065(6)
C15 0.0255(7) 0.0252(7) 0.0240(7) 0.0056(6) -0.0020(6) -0.0037(6)
C16 0.0193(7) 0.0245(7) 0.0278(7) 0.0027(6) 0.0001(5) 0.0000(5)
C17 0.0333(8) 0.0346(9) 0.0272(8) 0.0000(7) 0.0061(6) -0.0050(7)
C18 0.0342(8) 0.0272(8) 0.0335(8) 0.0093(7) -0.0032(7) -0.0037(7)
C19 0.0344(9) 0.0289(8) 0.0402(9) 0.0041(7) 0.0084(7) 0.0076(7)
C20 0.0286(8) 0.0271(8) 0.0246(7) -0.0019(6) 0.0060(6) -0.0023(6)
C21 0.0300(8) 0.0466(10) 0.0277(8) -0.0113(7) -0.0050(6) 0.0012(7)
C22 0.0227(7) 0.0203(7) 0.0213(7) -0.0012(5) 0.0038(5) 0.0009(5)
C23 0.0200(7) 0.0209(7) 0.0217(7) 0.0000(5) 0.0004(5) -0.0002(5)
C24 0.0227(7) 0.0167(6) 0.0218(7) 0.0011(5) 0.0004(5) 0.0018(5)
C25 0.0232(7) 0.0206(7) 0.0262(7) -0.0017(6) -0.0029(5) -0.0043(6)
C26 0.0249(7) 0.0262(8) 0.0304(8) -0.0013(6) 0.0018(6) -0.0046(6)
C27 0.0365(9) 0.0256(8) 0.0263(7) 0.0021(6) 0.0018(6) -0.0086(6)
C28 0.0336(8) 0.0244(8) 0.0295(8) 0.0009(6) -0.0082(6) -0.0055(6)
C29 0.0236(8) 0.0360(9) 0.0373(9) 0.0035(7) -0.0019(6) 0.0004(7)
C30 0.0241(7) 0.0351(9) 0.0283(8) 0.0041(7) 0.0009(6) -0.0029(6)
C31 0.0450(10) 0.0342(9) 0.0400(9) 0.0067(7) -0.0143(8) -0.0026(8)
C32 0.0218(7) 0.0214(7) 0.0208(7) -0.0045(5) 0.0000(5) -0.0035(5)
C33 0.0246(7) 0.0251(7) 0.0230(7) 0.0005(6) -0.0007(6) -0.0019(6)
C34 0.0231(7) 0.0237(7) 0.0322(8) -0.0033(6) -0.0006(6) 0.0000(6)
C35 0.0254(7) 0.0260(8) 0.0280(7) -0.0083(6) 0.0045(6) -0.0067(6)
C36 0.0317(8) 0.0261(8) 0.0215(7) -0.0018(6) 0.0005(6) -0.0075(6)
C37 0.0235(7) 0.0233(7) 0.0243(7) -0.0018(6) -0.0029(5) -0.0021(6)
C38 0.0333(9) 0.0435(10) 0.0386(9) -0.0086(8) 0.0124(7) -0.0072(7)
C39 0.0384(9) 0.0208(7) 0.0362(8) 0.0046(6) 0.0029(7) -0.0009(6)
C40 0.0298(8) 0.0309(8) 0.0292(8) 0.0017(6) -0.0004(6) 0.0065(6)
C41 0.0359(8) 0.0323(8) 0.0230(7) -0.0014(6) 0.0063(6) 0.0013(7)
C42 0.0229(7) 0.0346(9) 0.0380(9) -0.0011(7) 0.0061(6) 0.0032(6)

loop_
_atom_type_symbol
_atom_type_description
_atom_type_scat_dispersion_real
_atom_type_scat_dispersion_imag
_atom_type_scat_source
C C 0.0033 0.0016 'International Tables Vol C Tables 4.2.6.8 and 6.1.1.4'
H H 0.0000 0.0000 'International Tables Vol C Tables 4.2.6.8 and 6.1.1.4'
N N 0.0061 0.0033 'International Tables Vol C Tables 4.2.6.8 and 6.1.1.4'

loop_
_geom_angle_atom_site_label_1
_geom_angle_atom_site_label_2
_geom_angle_atom_site_label_3
_geom_angle
C1 N1 C4 123.53(12)
C3 N2 C11 123.38(12)
C1 N3 C19 122.30(12)
C1 N3 C18 117.09(12)
C19 N3 C18 114.31(12)
C3 N4 C20 124.82(12)
C3 N4 C21 118.91(12)
C20 N4 C21 116.24(12)
C22 N5 C25 122.82(12)
C24 N6 C32 122.17(12)
C22 N7 C39 117.30(12)
C22 N7 C40 123.10(12)
C39 N7 C40 115.19(12)
C24 N8 C42 124.29(12)
C24 N8 C41 118.38(12)
C42 N8 C41 115.69(12)
N1 C1 N3 117.93(13)
N1 C1 C2 125.50(13)
N3 C1 C2 116.42(12)
C1 C2 C3 114.23(11)
C1 C2 H2A 108.7
C3 C2 H2A 108.7
C1 C2 H2B 108.7
C3 C2 H2B 108.7
H2A C2 H2B 107.6
N2 C3 N4 117.31(12)
N2 C3 C2 125.59(12)
N4 C3 C2 117.06(12)
C5 C4 C9 118.09(13)
C5 C4 N1 121.53(13)
C9 C4 N1 119.88(13)
C6 C5 C4 120.34(13)
C6 C5 H5 119.8
C4 C5 H5 119.8
C5 C6 C7 121.85(14)
C5 C6 H6 119.1
C7 C6 H6 119.1
C6 C7 C8 117.31(14)
C6 C7 C10 122.00(14)
C8 C7 C10 120.69(14)
C9 C8 C7 121.68(14)
C9 C8 H8 119.2
C7 C8 H8 119.2
C8 C9 C4 120.70(13)
C8 C9 H9 119.7
C4 C9 H9 119.7
C7 C10 H10A 109.5
C7 C10 H10B 109.5
H10A C10 H10B 109.5
C7 C10 H10C 109.5
H10A C10 H10C 109.5
H10B C10 H10C 109.5
H10D C10 H10E 109.5
H10D C10 H10F 109.5
H10E C10 H10F 109.5
C16 C11 C12 117.76(13)
C16 C11 N2 123.61(13)
C12 C11 N2 118.28(12)
C13 C12 C11 121.19(13)
C13 C12 H12 119.4
C11 C12 H12 119.4
C12 C13 C14 121.17(13)
C12 C13 H13 119.4
C14 C13 H13 119.4
C15 C14 C13 117.73(13)
C15 C14 C17 121.07(13)
C13 C14 C17 121.17(13)
C16 C15 C14 121.66(13)
C16 C15 H15 119.2
C14 C15 H15 119.2
C15 C16 C11 120.49(13)
C15 C16 H16 119.8
C11 C16 H16 119.8
C14 C17 H17A 109.5
C14 C17 H17B 109.5
H17A C17 H17B 109.5
C14 C17 H17C 109.5
H17A C17 H17C 109.5
H17B C17 H17C 109.5
N3 C18 H18A 109.5
N3 C18 H18B 109.5
H18A C18 H18B 109.5
N3 C18 H18C 109.5
H18A C18 H18C 109.5
H18B C18 H18C 109.5
N3 C19 H19A 109.5
N3 C19 H19B 109.5
H19A C19 H19B 109.5
N3 C19 H19C 109.5
H19A C19 H19C 109.5
H19B C19 H19C 109.5
N4 C20 H20A 109.5
N4 C20 H20B 109.5
H20A C20 H20B 109.5
N4 C20 H20C 109.5
H20A C20 H20C 109.5
H20B C20 H20C 109.5
N4 C21 H21A 109.5
N4 C21 H21B 109.5
H21A C21 H21B 109.5
N4 C21 H21C 109.5
H21A C21 H21C 109.5
H21B C21 H21C 109.5
H21D C21 H21E 109.5
H21D C21 H21F 109.5
H21E C21 H21F 109.5
N5 C22 N7 117.77(13)
N5 C22 C23 124.44(12)
N7 C22 C23 117.79(12)
C22 C23 C24 118.73(11)
C22 C23 H23A 107.6
C24 C23 H23A 107.6
C22 C23 H23B 107.6
C24 C23 H23B 107.6
H23A C23 H23B 107.1
N6 C24 N8 117.74(12)
N6 C24 C23 124.55(12)
N8 C24 C23 117.71(12)
C30 C25 C26 117.68(13)
C30 C25 N5 119.49(13)
C26 C25 N5 122.34(13)
C27 C26 C25 120.99(14)
C27 C26 H26 119.5
C25 C26 H26 119.5
C26 C27 C28 121.34(14)
C26 C27 H27 119.3
C28 C27 H27 119.3
C27 C28 C29 117.59(14)
C27 C28 C31 121.42(15)
C29 C28 C31 120.92(15)
C30 C29 C28 121.37(15)
C30 C29 H29 119.3
C28 C29 H29 119.3
C29 C30 C25 120.99(14)
C29 C30 H30 119.5
C25 C30 H30 119.5
C28 C31 H31A 109.5
C28 C31 H31B 109.5
H31A C31 H31B 109.5
C28 C31 H31C 109.5
H31A C31 H31C 109.5
H31B C31 H31C 109.5
C33 C32 C37 117.79(13)
C33 C32 N6 118.96(12)
C37 C32 N6 123.03(13)
C34 C33 C32 120.85(13)
C34 C33 H33 119.6
C32 C33 H33 119.6
C33 C34 C35 121.49(14)
C33 C34 H34 119.3
C35 C34 H34 119.3
C36 C35 C34 117.73(13)
C36 C35 C38 121.78(14)
C34 C35 C38 120.48(14)
C37 C36 C35 121.11(14)
C37 C36 H36 119.4
C35 C36 H36 119.4
C36 C37 C32 121.00(13)
C36 C37 H37 119.5
C32 C37 H37 119.5
C35 C38 H38A 109.5
C35 C38 H38B 109.5
H38A C38 H38B 109.5
C35 C38 H38C 109.5
H38A C38 H38C 109.5
H38B C38 H38C 109.5
N7 C39 H39A 109.5
N7 C39 H39B 109.5
H39A C39 H39B 109.5
N7 C39 H39C 109.5
H39A C39 H39C 109.5
H39B C39 H39C 109.5
N7 C40 H40A 109.5
N7 C40 H40B 109.5
H40A C40 H40B 109.5
N7 C40 H40C 109.5
H40A C40 H40C 109.5
H40B C40 H40C 109.5
H40D C40 H40E 109.5
H40D C40 H40F 109.5
H40E C40 H40F 109.5
N8 C41 H41A 109.5
N8 C41 H41B 109.5
H41A C41 H41B 109.5
N8 C41 H41C 109.5
H41A C41 H41C 109.5
H41B C41 H41C 109.5
N8 C42 H42A 109.5
N8 C42 H42B 109.5
H42A C42 H42B 109.5
N8 C42 H42C 109.5
H42A C42 H42C 109.5
H42B C42 H42C 109.5

loop_
_geom_bond_atom_site_label_1
_geom_bond_atom_site_label_2
_geom_bond_distance
N1 C1 1.2853(18)
N1 C4 1.4105(18)
N2 C3 1.2888(18)
N2 C11 1.4132(18)
N3 C1 1.3781(18)
N3 C19 1.4505(19)
N3 C18 1.4590(19)
N4 C3 1.3700(18)
N4 C20 1.4446(18)
N4 C21 1.4591(18)
N5 C22 1.2873(17)
N5 C25 1.4134(18)
N6 C24 1.2913(17)
N6 C32 1.4110(17)
N7 C22 1.3728(18)
N7 C39 1.4563(19)
N7 C40 1.4584(19)
N8 C24 1.3654(17)
N8 C42 1.4500(19)
N8 C41 1.4555(19)
C1 C2 1.5245(19)
C2 C3 1.5246(19)
C2 H2A 0.9900
C2 H2B 0.9900
C4 C5 1.397(2)
C4 C9 1.401(2)
C5 C6 1.390(2)
C5 H5 0.9500
C6 C7 1.392(2)
C6 H6 0.9500
C7 C8 1.394(2)
C7 C10 1.507(2)
C8 C9 1.383(2)
C8 H8 0.9500
C9 H9 0.9500
C10 H10A 0.9800
C10 H10B 0.9800
C10 H10C 0.9800
C10 H10D 0.9800
C10 H10E 0.9800
C10 H10F 0.9800
C11 C16 1.3995(19)
C11 C12 1.401(2)
C12 C13 1.385(2)
C12 H12 0.9500
C13 C14 1.394(2)
C13 H13 0.9500
C14 C15 1.392(2)
C14 C17 1.510(2)
C15 C16 1.392(2)
C15 H15 0.9500
C16 H16 0.9500
C17 H17A 0.9800
C17 H17B 0.9800
C17 H17C 0.9800
C18 H18A 0.9800
C18 H18B 0.9800
C18 H18C 0.9800
C19 H19A 0.9800
C19 H19B 0.9800
C19 H19C 0.9800
C20 H20A 0.9800
C20 H20B 0.9800
C20 H20C 0.9800
C21 H21A 0.9800
C21 H21B 0.9800
C21 H21C 0.9800
C21 H21D 0.9800
C21 H21E 0.9800
C21 H21F 0.9800
C22 C23 1.5218(19)
C23 C24 1.5246(19)
C23 H23A 0.9900
C23 H23B 0.9900
C25 C30 1.394(2)
C25 C26 1.394(2)
C26 C27 1.387(2)
C26 H26 0.9500
C27 C28 1.389(2)
C27 H27 0.9500
C28 C29 1.390(2)
C28 C31 1.510(2)
C29 C30 1.386(2)
C29 H29 0.9500
C30 H30 0.9500
C31 H31A 0.9800
C31 H31B 0.9800
C31 H31C 0.9800
C32 C33 1.3967(19)
C32 C37 1.3969(19)
C33 C34 1.386(2)
C33 H33 0.9500
C34 C35 1.393(2)
C34 H34 0.9500
C35 C36 1.392(2)
C35 C38 1.510(2)
C36 C37 1.391(2)
C36 H36 0.9500
C37 H37 0.9500
C38 H38A 0.9800
C38 H38B 0.9800
C38 H38C 0.9800
C39 H39A 0.9800
C39 H39B 0.9800
C39 H39C 0.9800
C40 H40A 0.9800
C40 H40B 0.9800
C40 H40C 0.9800
C40 H40D 0.9800
C40 H40E 0.9800
C40 H40F 0.9800
C41 H41A 0.9800
C41 H41B 0.9800
C41 H41C 0.9800
C42 H42A 0.9800
C42 H42B 0.9800
C42 H42C 0.9800

loop_
_geom_torsion_atom_site_label_1
_geom_torsion_atom_site_label_2
_geom_torsion_atom_site_label_3
_geom_torsion_atom_site_label_4
_geom_torsion
C4 N1 C1 N3 -179.94(12)
C4 N1 C1 C2 -4.7(2)
C19 N3 C1 N1 -149.18(14)
C18 N3 C1 N1 1.32(19)
C19 N3 C1 C2 35.11(19)
C18 N3 C1 C2 -174.39(12)
N1 C1 C2 C3 -125.92(14)
N3 C1 C2 C3 49.43(16)
C11 N2 C3 N4 177.58(13)
C11 N2 C3 C2 -4.9(2)
C20 N4 C3 N2 -171.91(13)
C21 N4 C3 N2 6.1(2)
C20 N4 C3 C2 10.4(2)
C21 N4 C3 C2 -171.68(13)
C1 C2 C3 N2 -123.48(15)
C1 C2 C3 N4 54.04(17)
C1 N1 C4 C5 -71.18(18)
C1 N1 C4 C9 117.12(15)
C9 C4 C5 C6 -0.8(2)
N1 C4 C5 C6 -172.60(13)
C4 C5 C6 C7 -1.0(2)
C5 C6 C7 C8 1.3(2)
C5 C6 C7 C10 -179.05(14)
C6 C7 C8 C9 0.0(2)
C10 C7 C8 C9 -179.62(14)
C7 C8 C9 C4 -1.7(2)
C5 C4 C9 C8 2.1(2)
N1 C4 C9 C8 174.05(13)
C3 N2 C11 C16 -59.9(2)
C3 N2 C11 C12 127.04(15)
C16 C11 C12 C13 0.3(2)
N2 C11 C12 C13 173.77(13)
C11 C12 C13 C14 -0.7(2)
C12 C13 C14 C15 0.9(2)
C12 C13 C14 C17 -177.34(14)
C13 C14 C15 C16 -0.7(2)
C17 C14 C15 C16 177.54(13)
C14 C15 C16 C11 0.3(2)
C12 C11 C16 C15 -0.1(2)
N2 C11 C16 C15 -173.20(13)
C25 N5 C22 N7 179.57(12)
C25 N5 C22 C23 -0.7(2)
C39 N7 C22 N5 -5.62(19)
C40 N7 C22 N5 -160.89(13)
C39 N7 C22 C23 174.66(12)
C40 N7 C22 C23 19.39(19)
N5 C22 C23 C24 -127.90(14)
N7 C22 C23 C24 51.80(17)
C32 N6 C24 N8 -179.95(12)
C32 N6 C24 C23 -0.4(2)
C42 N8 C24 N6 -164.82(14)
C41 N8 C24 N6 -0.08(19)
C42 N8 C24 C23 15.6(2)
C41 N8 C24 C23 -179.65(12)
C22 C23 C24 N6 -128.04(14)
C22 C23 C24 N8 51.49(17)
C22 N5 C25 C30 120.71(16)
C22 N5 C25 C26 -67.50(19)
C30 C25 C26 C27 1.6(2)
N5 C25 C26 C27 -170.32(13)
C25 C26 C27 C28 0.0(2)
C26 C27 C28 C29 -1.9(2)
C26 C27 C28 C31 175.24(14)
C27 C28 C29 C30 2.1(2)
C31 C28 C29 C30 -175.04(15)
C28 C29 C30 C25 -0.5(2)
C26 C25 C30 C29 -1.4(2)
N5 C25 C30 C29 170.77(14)
C24 N6 C32 C33 124.85(15)
C24 N6 C32 C37 -60.77(19)
C37 C32 C33 C34 1.5(2)
N6 C32 C33 C34 176.19(13)
C32 C33 C34 C35 -0.2(2)
C33 C34 C35 C36 -1.1(2)
C33 C34 C35 C38 178.23(14)
C34 C35 C36 C37 1.0(2)
C38 C35 C36 C37 -178.31(14)
C35 C36 C37 C32 0.4(2)
C33 C32 C37 C36 -1.6(2)
N6 C32 C37 C36 -176.03(13)
